data_2022707
loop_
_publ_author_name
'George, Tanner'
'McWilliams, Samantha W.'
'Masuda, Jason D.'
'Schriver, Melbourne J.'

_publ_section_title
;
 Synthesis and crystal structures of halogenated oxathiazolones and an
 unexpected propanamide.
;
_journal_coeditor_code DV3021
_journal_issue 'Pt 4'
_journal_name_full 'Acta crystallographica. Section C, Structural chemistry'
_journal_page_first 125
_journal_page_last 132
_journal_paper_doi 10.1107/S2053229623002152
_journal_volume 79
_journal_year 2023
_chemical_formula_iupac 'C10 H7 Br2 N O2 S'
_chemical_formula_moiety 'C10 H7 Br2 N O2 S'
_chemical_formula_sum 'C10 H7 Br2 N O2 S'
_chemical_formula_weight 365.05
_chemical_name_systematic
;
<i>rac</i>-5-(1,2-Dibromo-2-phenylethyl)-1,3,4-oxathiazol-2-one
;
_space_group_crystal_system orthorhombic
_space_group_IT_number 29
_space_group_name_Hall 'P 2c -2ac'
_space_group_name_H-M_alt 'P c a 21'
_atom_sites_solution_hydrogens geom
_atom_sites_solution_primary dual
_audit_creation_method
;
Olex2 1.5
(compiled 2023.02.24 svn.rf166f9f3 for OlexSys, GUI svn.r6725)
;
_cell_angle_alpha 90
_cell_angle_beta 90
_cell_angle_gamma 90
_cell_formula_units_Z 4
_cell_length_a 7.1195(2)
_cell_length_b 16.4402(5)
_cell_length_c 9.7821(3)
_cell_measurement_reflns_used 9932
_cell_measurement_temperature 100.00
_cell_measurement_theta_max 35.02
_cell_measurement_theta_min 3.12
_cell_volume 1144.96(6)
_computing_cell_refinement
;
SAINT (Bruker, 2018)
;
_computing_data_collection
;
APEX4 (Bruker, 2021)
;
_computing_data_reduction
;
SAINT (Bruker, 2018)
;
_computing_molecular_graphics
;
OLEX2 (Dolomanov <i>et al.</i>,  2009),
<i>ORTEP-3 for Windows</i> (Farrugia, 2012) and
Mercury (Macrae <i>et al.</i>, 2020)
;
_computing_publication_material
;
OLEX2 (Dolomanov <i>et al.</i>,  2009)
;
_computing_structure_refinement
;
SHELXL2018 (Sheldrick, 2015<i>b</i>)
;
_computing_structure_solution
;
SHELXT2018 (Sheldrick, 2015<i>a</i>)
;
_diffrn_ambient_temperature 100.00
_diffrn_detector '100 \\times 140 mm^2^ CMOS sensor'
_diffrn_detector_area_resol_mean 7.3910
_diffrn_measured_fraction_theta_full 0.993
_diffrn_measured_fraction_theta_max 0.997
_diffrn_measurement_device '\k--geometry diffractometer'
_diffrn_measurement_device_type 'Bruker D8 Venture'
_diffrn_measurement_method '\f and \w scans'
_diffrn_radiation_monochromator 'multilayer mirror'
_diffrn_radiation_type MoK\a
_diffrn_radiation_wavelength 0.71073
_diffrn_reflns_av_R_equivalents 0.0362
_diffrn_reflns_av_unetI/netI 0.0266
_diffrn_reflns_limit_h_max 11
_diffrn_reflns_limit_h_min -11
_diffrn_reflns_limit_k_max 26
_diffrn_reflns_limit_k_min -26
_diffrn_reflns_limit_l_max 15
_diffrn_reflns_limit_l_min -15
_diffrn_reflns_number 43632
_diffrn_reflns_theta_full 25.242
_diffrn_reflns_theta_max 35.028
_diffrn_reflns_theta_min 3.118
_diffrn_source 'microfocus sealed tube'
_exptl_absorpt_coefficient_mu 7.244
_exptl_absorpt_correction_T_max 0.7469
_exptl_absorpt_correction_T_min 0.4477
_exptl_absorpt_correction_type multi-scan
_exptl_absorpt_process_details
;
(SADABS; Bruker, 2016)
;
_exptl_crystal_colour colourless
_exptl_crystal_density_diffrn 2.118
_exptl_crystal_description 'rect. Prism'
_exptl_crystal_F_000 704
_exptl_crystal_size_max 0.21
_exptl_crystal_size_mid 0.13
_exptl_crystal_size_min 0.07
_refine_diff_density_max 0.498
_refine_diff_density_min -0.378
_refine_ls_abs_structure_details
;
 Refined as an inversion twin.
;
_refine_ls_abs_structure_Flack 0.040(6)
_refine_ls_extinction_method none
_refine_ls_goodness_of_fit_ref 1.021
_refine_ls_hydrogen_treatment constr
_refine_ls_matrix_type full
_refine_ls_number_parameters 255
_refine_ls_number_reflns 5019
_refine_ls_number_restraints 220
_refine_ls_restrained_S_all 1.005
_refine_ls_R_factor_all 0.0172
_refine_ls_R_factor_gt 0.0157
_refine_ls_shift/su_max 0.001
_refine_ls_shift/su_mean 0.000
_refine_ls_structure_factor_coef Fsqd
_refine_ls_weighting_details 'w=1/[\s^2^(Fo^2^)+(0.0118P)^2^+0.1534P] where P=(Fo^2^+2Fc^2^)/3'
_refine_ls_weighting_scheme calc
_refine_ls_wR_factor_gt 0.0356
_refine_ls_wR_factor_ref 0.0360
_reflns_number_gt 4815
_reflns_number_total 5019
_reflns_threshold_expression 'I > 2\s(I)'
_cod_data_source_file dv3021sup1.cif
_cod_data_source_block 3
_cod_depositor_comments 'Adding full bibliography for 2022705--2022707.cif.'
_cod_database_code 2022707
_cod_database_fobs_code 2022707
_shelx_space_group_comment
;
The symmetry employed for this shelxl refinement is uniquely defined
by the following loop, which should always be used as a source of
symmetry information in preference to the above space-group names.
They are only intended as comments.
;
_shelx_estimated_absorpt_t_min 0.311
_shelx_estimated_absorpt_t_max 0.631

loop_
_space_group_symop_operation_xyz
'x, y, z'
'-x, -y, z+1/2'
'x+1/2, -y, z'
'-x+1/2, y, z+1/2'

loop_
_atom_site_type_symbol
_atom_site_label
_atom_site_fract_x
_atom_site_fract_y
_atom_site_fract_z
_atom_site_U_iso_or_equiv
_atom_site_adp_type
_atom_site_calc_flag
_atom_site_occupancy
_atom_site_disorder_assembly
_atom_site_disorder_group
S S1 0.5403(2) 0.44452(14) 0.7052(2) 0.0175(2) Uani d 0.883(4) A 1
O O1 0.6961(4) 0.50389(19) 0.4757(4) 0.0188(4) Uani d 0.883(4) A 1
O O2 0.5069(4) 0.39365(17) 0.4616(3) 0.0132(4) Uani d 0.883(4) A 1
N N1 0.4023(6) 0.3619(2) 0.6761(3) 0.0164(5) Uani d 0.883(4) A 1
C C1 0.5980(9) 0.4550(4) 0.5332(8) 0.0138(6) Uani d 0.883(4) A 1
C C2 0.4019(3) 0.34742(13) 0.5477(3) 0.0132(3) Uani d 0.883(4) A 1
C C3 0.2979(3) 0.28028(11) 0.4789(2) 0.0132(4) Uani d 0.883(4) A 1
H H3 0.244025 0.300427 0.390774 0.016 Uiso calc 0.883(4) A 1
C C4 0.1438(3) 0.24127(11) 0.5639(2) 0.0135(4) Uani d 0.883(4) A 1
H H4 0.199608 0.222492 0.652272 0.016 Uiso calc 0.883(4) A 1
C C5 0.0473(4) 0.17027(15) 0.4973(3) 0.0142(4) Uani d 0.883(4) A 1
C C6 -0.0196(5) 0.17478(18) 0.3631(3) 0.0178(4) Uani d 0.883(4) A 1
H H6 -0.001018 0.222897 0.311082 0.021 Uiso calc 0.883(4) A 1
C C7 -0.1133(7) 0.1089(2) 0.3058(3) 0.0185(5) Uani d 0.883(4) A 1
H H7 -0.157368 0.111968 0.214316 0.022 Uiso calc 0.883(4) A 1
C C8 -0.1428(6) 0.0386(2) 0.3819(4) 0.0190(7) Uani d 0.883(4) A 1
H H8 -0.209045 -0.005880 0.343064 0.023 Uiso calc 0.883(4) A 1
C C9 -0.0755(4) 0.03364(15) 0.5142(3) 0.0189(4) Uani d 0.883(4) A 1
H H9 -0.094743 -0.014537 0.565951 0.023 Uiso calc 0.883(4) A 1
C C10 0.0207(4) 0.09914(16) 0.5720(3) 0.0154(4) Uani d 0.883(4) A 1
H H10 0.068150 0.095154 0.662506 0.019 Uiso calc 0.883(4) A 1
Br Br1 0.48888(7) 0.19548(4) 0.44095(6) 0.01456(9) Uani d 0.883(4) A 1
Br Br2 -0.04519(14) 0.32648(7) 0.60411(7) 0.01761(10) Uani d 0.883(4) A 1
Br Br2A -0.0407(14) 0.3295(6) 0.5833(17) 0.042(3) Uani d 0.117(4) A 2
S S1A 0.564(2) 0.4441(12) 0.715(2) 0.0175(2) Uani d 0.117(4) A 2
N N1A 0.418(6) 0.368(2) 0.708(3) 0.024(5) Uani d 0.117(4) A 2
C C1A 0.581(8) 0.447(4) 0.525(7) 0.0138(6) Uani d 0.117(4) A 2
C C2A 0.416(2) 0.3401(10) 0.595(2) 0.0132(3) Uani d 0.117(4) A 2
O O1A 0.658(4) 0.4908(17) 0.460(3) 0.026(4) Uani d 0.117(4) A 2
O O2A 0.483(4) 0.3799(17) 0.485(2) 0.020(4) Uani d 0.117(4) A 2
C C3A 0.317(2) 0.2561(11) 0.5610(16) 0.023(3) Uani d 0.117(4) A 2
H H3A 0.292963 0.226090 0.648124 0.027 Uiso calc 0.117(4) A 2
C C4A 0.142(2) 0.2646(10) 0.4859(17) 0.020(3) Uani d 0.117(4) A 2
H H4A 0.170813 0.292744 0.397623 0.024 Uiso calc 0.117(4) A 2
Br Br1A 0.4910(10) 0.1916(4) 0.4461(16) 0.050(2) Uani d 0.117(4) A 2
C C6A -0.035(4) 0.1687(13) 0.3235(17) 0.029(5) Uani d 0.117(4) A 2
H H6A -0.027058 0.209079 0.254259 0.034 Uiso calc 0.117(4) A 2
C C5A 0.041(3) 0.1836(9) 0.4521(18) 0.018(3) Uani d 0.117(4) A 2
C C10A 0.030(3) 0.1246(10) 0.5534(15) 0.018(3) Uani d 0.117(4) A 2
H H10A 0.082035 0.134749 0.641244 0.021 Uiso calc 0.117(4) A 2
C C9A -0.057(3) 0.0506(9) 0.526(2) 0.0189(4) Uani d 0.117(4) A 2
H H9A -0.064045 0.010188 0.595481 0.023 Uiso calc 0.117(4) A 2
C C8A -0.132(5) 0.0356(13) 0.398(3) 0.029(7) Uani d 0.117(4) A 2
H H8A -0.191633 -0.014929 0.379108 0.035 Uiso calc 0.117(4) A 2
C C7A -0.121(5) 0.0947(16) 0.296(2) 0.027(6) Uani d 0.117(4) A 2
H H7A -0.173141 0.084516 0.208495 0.033 Uiso calc 0.117(4) A 2

loop_
_atom_site_aniso_label
_atom_site_aniso_U_11
_atom_site_aniso_U_22
_atom_site_aniso_U_33
_atom_site_aniso_U_12
_atom_site_aniso_U_13
_atom_site_aniso_U_23
S1 0.0180(6) 0.0199(2) 0.0146(4) -0.0042(4) -0.0026(3) -0.0035(3)
O1 0.0169(11) 0.0158(11) 0.0237(9) -0.0061(7) 0.0031(9) -0.0016(8)
O2 0.0145(9) 0.0116(9) 0.0134(11) -0.0027(6) -0.0007(7) -0.0008(7)
N1 0.0198(10) 0.0133(12) 0.0161(13) -0.0035(8) -0.0005(11) -0.0013(10)
C1 0.0137(16) 0.0109(17) 0.0169(14) -0.0006(10) -0.0020(11) -0.0043(11)
C2 0.0138(7) 0.0115(7) 0.0144(9) -0.0011(6) -0.0023(7) 0.0009(7)
C3 0.0137(7) 0.0114(7) 0.0146(8) 0.0002(6) -0.0013(6) -0.0011(6)
C4 0.0134(7) 0.0112(7) 0.0158(9) 0.0002(5) -0.0011(6) 0.0002(6)
C5 0.0140(8) 0.0122(9) 0.0166(10) -0.0026(7) -0.0016(9) -0.0005(8)
C6 0.0182(10) 0.0162(10) 0.0191(11) -0.0053(7) -0.0048(10) 0.0004(9)
C7 0.0153(13) 0.0207(13) 0.0194(11) -0.0043(9) -0.0025(9) -0.0041(9)
C8 0.0145(15) 0.0182(16) 0.0243(12) -0.0043(11) 0.0033(10) -0.0076(11)
C9 0.0196(10) 0.0115(10) 0.0255(10) -0.0035(8) 0.0054(8) -0.0033(9)
C10 0.0180(9) 0.0113(10) 0.0170(9) -0.0011(8) 0.0017(7) -0.0004(8)
Br1 0.01267(17) 0.01285(18) 0.01815(15) 0.00092(14) 0.00122(13) -0.00465(15)
Br2 0.01344(17) 0.01324(18) 0.02615(19) 0.00243(12) 0.00060(14) -0.00444(12)
Br2A 0.026(2) 0.024(2) 0.077(7) 0.0024(14) 0.013(3) -0.008(3)
S1A 0.0180(6) 0.0199(2) 0.0146(4) -0.0042(4) -0.0026(3) -0.0035(3)
N1A 0.031(12) 0.020(9) 0.019(8) -0.014(8) 0.007(8) -0.009(7)
C1A 0.0137(16) 0.0109(17) 0.0169(14) -0.0006(10) -0.0020(11) -0.0043(11)
C2A 0.0138(7) 0.0115(7) 0.0144(9) -0.0011(6) -0.0023(7) 0.0009(7)
O1A 0.025(10) 0.020(8) 0.034(10) -0.013(5) -0.003(7) -0.002(6)
O2A 0.024(8) 0.023(8) 0.012(7) -0.009(5) 0.001(5) -0.005(5)
C3A 0.024(6) 0.030(7) 0.014(6) -0.010(5) 0.003(5) -0.003(6)
C4A 0.028(7) 0.019(6) 0.013(6) -0.002(5) 0.004(5) -0.002(5)
Br1A 0.034(3) 0.020(2) 0.096(5) 0.0028(18) 0.004(3) -0.004(3)
C6A 0.025(10) 0.036(10) 0.024(9) 0.000(7) -0.010(9) -0.005(8)
C5A 0.018(7) 0.014(6) 0.022(8) -0.001(4) 0.000(8) -0.001(6)
C10A 0.016(7) 0.015(7) 0.021(8) -0.002(6) -0.002(6) -0.005(6)
C9A 0.0196(10) 0.0115(10) 0.0255(10) -0.0035(8) 0.0054(8) -0.0033(9)
C8A 0.024(16) 0.017(12) 0.046(10) -0.001(10) 0.004(9) -0.015(9)
C7A 0.015(10) 0.029(11) 0.038(10) -0.005(8) -0.006(8) -0.021(7)

loop_
_atom_type_symbol
_atom_type_description
_atom_type_scat_dispersion_real
_atom_type_scat_dispersion_imag
_atom_type_scat_source
C C 0.0033 0.0016 'International Tables Vol C Tables 4.2.6.8 and 6.1.1.4'
H H 0.0000 0.0000 'International Tables Vol C Tables 4.2.6.8 and 6.1.1.4'
Br Br -0.2901 2.4595 'International Tables Vol C Tables 4.2.6.8 and 6.1.1.4'
N N 0.0061 0.0033 'International Tables Vol C Tables 4.2.6.8 and 6.1.1.4'
O O 0.0106 0.0060 'International Tables Vol C Tables 4.2.6.8 and 6.1.1.4'
S S 0.1246 0.1234 'International Tables Vol C Tables 4.2.6.8 and 6.1.1.4'

loop_
_geom_angle_atom_site_label_1
_geom_angle_atom_site_label_2
_geom_angle_atom_site_label_3
_geom_angle_site_symmetry_1
_geom_angle_site_symmetry_3
_geom_angle
_geom_angle_publ_flag
N1 S1 C1 . . 93.06(19) ?
C2 O2 C1 . . 110.6(4) ?
C2 N1 S1 . . 108.3(3) ?
O1 C1 S1 . . 130.8(4) ?
O1 C1 O2 . . 121.4(6) ?
O2 C1 S1 . . 107.8(4) ?
O2 C2 C3 . . 114.1(2) ?
N1 C2 O2 . . 120.3(3) ?
N1 C2 C3 . . 125.6(3) ?
C2 C3 H3 . . 109.6 ?
C2 C3 C4 . . 115.11(16) ?
C2 C3 Br1 . . 105.36(13) ?
C4 C3 H3 . . 109.6 ?
C4 C3 Br1 . . 107.52(12) ?
Br1 C3 H3 . . 109.6 ?
C3 C4 H4 . . 108.5 ?
C3 C4 Br2 . . 107.50(13) ?
C5 C4 C3 . . 114.87(17) ?
C5 C4 H4 . . 108.5 ?
C5 C4 Br2 . . 108.95(15) ?
Br2 C4 H4 . . 108.5 ?
C6 C5 C4 . . 121.4(2) ?
C10 C5 C4 . . 119.2(2) ?
C10 C5 C6 . . 119.4(2) ?
C5 C6 H6 . . 120.0 ?
C7 C6 C5 . . 120.1(2) ?
C7 C6 H6 . . 120.0 ?
C6 C7 H7 . . 119.9 ?
C6 C7 C8 . . 120.3(3) ?
C8 C7 H7 . . 119.9 ?
C7 C8 H8 . . 120.1 ?
C9 C8 C7 . . 119.9(2) ?
C9 C8 H8 . . 120.1 ?
C8 C9 H9 . . 119.9 ?
C8 C9 C10 . . 120.2(2) ?
C10 C9 H9 . . 119.9 ?
C5 C10 C9 . . 120.2(2) ?
C5 C10 H10 . . 119.9 ?
C9 C10 H10 . . 119.9 ?
N1A S1A C1A . . 91.1(19) ?
C2A N1A S1A . . 110(3) ?
O1A C1A S1A . . 128(4) ?
O1A C1A O2A . . 128(6) ?
O2A C1A S1A . . 103(4) ?
N1A C2A O2A . . 123(2) ?
N1A C2A C3A . . 123(2) ?
O2A C2A C3A . . 114.4(18) ?
C2A O2A C1A . . 110(4) ?
C2A C3A H3A . . 109.2 ?
C2A C3A Br1A . . 108.1(11) ?
C4A C3A C2A . . 113.6(15) ?
C4A C3A H3A . . 109.2 ?
C4A C3A Br1A . . 107.4(11) ?
Br1A C3A H3A . . 109.2 ?
Br2A C4A H4A . . 107.9 ?
C3A C4A Br2A . . 112.4(12) ?
C3A C4A H4A . . 107.9 ?
C3A C4A C5A . . 115.1(15) ?
C5A C4A Br2A . . 105.4(12) ?
C5A C4A H4A . . 107.9 ?
C5A C6A H6A . . 120.0 ?
C5A C6A C7A . . 120.0 ?
C7A C6A H6A . . 120.0 ?
C6A C5A C4A . . 121.7(13) ?
C10A C5A C4A . . 118.3(13) ?
C10A C5A C6A . . 120.0 ?
C5A C10A H10A . . 120.0 ?
C5A C10A C9A . . 120.0 ?
C9A C10A H10A . . 120.0 ?
C10A C9A H9A . . 120.0 ?
C8A C9A C10A . . 120.0 ?
C8A C9A H9A . . 120.0 ?
C9A C8A H8A . . 120.0 ?
C9A C8A C7A . . 120.0 ?
C7A C8A H8A . . 120.0 ?
C6A C7A H7A . . 120.0 ?
C8A C7A C6A . . 120.0 ?
C8A C7A H7A . . 120.0 ?

loop_
_geom_bond_atom_site_label_1
_geom_bond_atom_site_label_2
_geom_bond_site_symmetry_2
_geom_bond_distance
_geom_bond_publ_flag
S1 N1 . 1.701(4) ?
S1 C1 . 1.741(9) ?
O1 C1 . 1.204(7) ?
O2 C1 . 1.388(5) ?
O2 C2 . 1.358(3) ?
N1 C2 . 1.278(3) ?
C2 C3 . 1.490(3) ?
C3 H3 . 1.0000 ?
C3 C4 . 1.519(3) ?
C3 Br1 . 1.9822(19) ?
C4 H4 . 1.0000 ?
C4 C5 . 1.503(3) ?
C4 Br2 . 1.982(2) ?
C5 C6 . 1.398(3) ?
C5 C10 . 1.392(3) ?
C6 H6 . 0.9500 ?
C6 C7 . 1.389(4) ?
C7 H7 . 0.9500 ?
C7 C8 . 1.391(4) ?
C8 H8 . 0.9500 ?
C8 C9 . 1.382(4) ?
C9 H9 . 0.9500 ?
C9 C10 . 1.396(3) ?
C10 H10 . 0.9500 ?
Br2A C4A . 1.93(2) ?
S1A N1A . 1.62(4) ?
S1A C1A . 1.86(7) ?
N1A C2A . 1.20(3) ?
C1A O1A . 1.10(6) ?
C1A O2A . 1.36(5) ?
C2A O2A . 1.35(3) ?
C2A C3A . 1.58(2) ?
C3A H3A . 1.0000 ?
C3A C4A . 1.45(2) ?
C3A Br1A . 1.98(2) ?
C4A H4A . 1.0000 ?
C4A C5A . 1.55(2) ?
C6A H6A . 0.9500 ?
C6A C5A . 1.3900 ?
C6A C7A . 1.3900 ?
C5A C10A . 1.3900 ?
C10A H10A . 0.9500 ?
C10A C9A . 1.3900 ?
C9A H9A . 0.9500 ?
C9A C8A . 1.3900 ?
C8A H8A . 0.9500 ?
C8A C7A . 1.3900 ?
C7A H7A . 0.9500 ?

loop_
_geom_hbond_atom_site_label_D
_geom_hbond_atom_site_label_H
_geom_hbond_atom_site_label_A
_geom_hbond_site_symmetry_A
_geom_hbond_distance_DH
_geom_hbond_distance_HA
_geom_hbond_distance_DA
_geom_hbond_angle_DHA
_geom_hbond_publ_flag
C3 H3 N1 4_554 1.00 2.55 3.550(4) 175.4 yes
C6 H6 N1 4_554 0.95 2.73 3.675(5) 172.6 yes
C4A H4A N1A 4_554 1.00 2.32 3.24(4) 151.9 yes
C6A H6A N1A 4_554 0.95 2.77 3.57(5) 142.5 yes

loop_
_geom_torsion_atom_site_label_1
_geom_torsion_atom_site_label_2
_geom_torsion_atom_site_label_3
_geom_torsion_atom_site_label_4
_geom_torsion_site_symmetry_1
_geom_torsion_site_symmetry_2
_geom_torsion_site_symmetry_3
_geom_torsion_site_symmetry_4
_geom_torsion
_geom_torsion_publ_flag
S1 N1 C2 O2 . . . . 2.2(4) ?
S1 N1 C2 C3 . . . . -179.85(19) ?
O2 C2 C3 C4 . . . . -165.4(2) ?
O2 C2 C3 Br1 . . . . 76.3(2) ?
N1 S1 C1 O1 . . . . 179.7(7) ?
N1 S1 C1 O2 . . . . 0.0(5) ?
N1 C2 C3 C4 . . . . 16.5(4) ?
N1 C2 C3 Br1 . . . . -101.7(3) ?
C1 S1 N1 C2 . . . . -1.2(4) ?
C1 O2 C2 N1 . . . . -2.2(5) ?
C1 O2 C2 C3 . . . . 179.6(4) ?
C2 O2 C1 S1 . . . . 1.1(6) ?
C2 O2 C1 O1 . . . . -178.7(6) ?
C2 C3 C4 C5 . . . . -176.43(18) ?
C2 C3 C4 Br2 . . . . 62.15(19) ?
C3 C4 C5 C6 . . . . -48.8(3) ?
C3 C4 C5 C10 . . . . 132.5(2) ?
C4 C5 C6 C7 . . . . -178.0(3) ?
C4 C5 C10 C9 . . . . 177.3(2) ?
C5 C6 C7 C8 . . . . 0.7(4) ?
C6 C5 C10 C9 . . . . -1.4(3) ?
C6 C7 C8 C9 . . . . -1.2(4) ?
C7 C8 C9 C10 . . . . 0.5(4) ?
C8 C9 C10 C5 . . . . 0.8(3) ?
C10 C5 C6 C7 . . . . 0.6(4) ?
Br1 C3 C4 C5 . . . . -59.39(19) ?
Br1 C3 C4 Br2 . . . . 179.19(9) ?
Br2 C4 C5 C6 . . . . 71.8(3) ?
Br2 C4 C5 C10 . . . . -106.8(2) ?
Br2A C4A C5A C6A . . . . 100.0(16) ?
Br2A C4A C5A C10A . . . . -81.2(15) ?
S1A N1A C2A O2A . . . . -17(4) ?
S1A N1A C2A C3A . . . . 168.4(18) ?
S1A C1A O2A C2A . . . . 0(5) ?
N1A S1A C1A O1A . . . . 176(7) ?
N1A S1A C1A O2A . . . . -7(4) ?
N1A C2A O2A C1A . . . . 11(5) ?
N1A C2A C3A C4A . . . . 107(3) ?
N1A C2A C3A Br1A . . . . -134(3) ?
C1A S1A N1A C2A . . . . 13(4) ?
C2A C3A C4A Br2A . . . . -58.7(17) ?
C2A C3A C4A C5A . . . . -179.4(14) ?
O1A C1A O2A C2A . . . . 177(6) ?
O2A C2A C3A C4A . . . . -68(2) ?
O2A C2A C3A Br1A . . . . 51(2) ?
C3A C2A O2A C1A . . . . -174(3) ?
C3A C4A C5A C6A . . . . -135.6(16) ?
C3A C4A C5A C10A . . . . 43.3(19) ?
C4A C5A C10A C9A . . . . -178.9(19) ?
Br1A C3A C4A Br2A . . . . -178.3(9) ?
Br1A C3A C4A C5A . . . . 61.0(16) ?
C6A C5A C10A C9A . . . . 0.0 ?
C5A C6A C7A C8A . . . . 0.0 ?
C5A C10A C9A C8A . . . . 0.0 ?
C10A C9A C8A C7A . . . . 0.0 ?
C9A C8A C7A C6A . . . . 0.0 ?
C7A C6A C5A C4A . . . . 178.9(19) ?
C7A C6A C5A C10A . . . . 0.0 ?

loop_
_twin_individual_id
_twin_individual_mass_fraction_refined
1 0.960(6)
2 0.040(6)
